data_1537519
loop_
_publ_author_name
'Kihlborg, L.'

_publ_section_title
;
 The crystal structure of Mo18 O52 and the existence of homologous series
 of structures based on Mo O3
;
_journal_name_full 'Arkiv foer Kemi'
_journal_page_first 443
_journal_page_last 460
_journal_volume 21
_journal_year 1964
_chemical_formula_sum 'Mo18 O52'
_space_group_IT_number 2
_symmetry_space_group_name_Hall '-P 1'
_symmetry_space_group_name_H-M 'P -1'
_cell_angle_alpha 102.67
_cell_angle_beta 67.82
_cell_angle_gamma 109.97
_cell_formula_units_Z 2
_cell_length_a 8.145
_cell_length_b 11.89
_cell_length_c 21.23
_cell_volume 1779.705
_citation_journal_id_ASTM ARKEAD
_cod_data_source_file Kihlborg_ARKEAD_1964_1931.cif
_cod_data_source_block Mo18O52
_cod_database_code 1537519

loop_
_symmetry_equiv_pos_as_xyz
x,y,z
-x,-y,-z

loop_
_atom_site_label
_atom_site_type_symbol
_atom_site_fract_x
_atom_site_fract_y
_atom_site_fract_z
_atom_site_occupancy
_atom_site_U_iso_or_equiv
O26 O-2 0.9046 0.463 0.2369 1 0.0
O8 O-2 0.5572 0.1217 0.0195 1 0.0
O38 O-2 0.2105 0.3268 0.3429 1 0.0
O40 O-2 0.668 0.5014 0.3635 1 0.0
O15 O-2 0.2097 0.638 0.1638 1 0.0
Mo4 Mo+5 0.23162 0.56948 0.07493 1 0.0
O50 O-2 0.2836 0.2795 0.4487 1 0.0
O52 O-2 0.6947 0.4761 0.4948 1 0.0
Mo2 Mo+5 0.21091 0.84171 0.02095 1 0.0
O21 O-2 0.4922 0.0606 0.1484 1 0.0
Mo10 Mo+5 0.28144 0.75896 0.24491 1 0.0
O9 O-2 0.1768 0.1976 0.0525 1 0.0
Mo6 Mo+5 0.24015 0.30558 0.14128 1 0.0
O24 O-2 0.6153 0.311 0.1955 1 0.0
O25 O-2 0.2538 0.3923 0.22 1 0.0
O37 O-2 0.5388 0.2622 0.3222 1 0.0
O2 O-2 0.453 0.5967 0.034 1 0.0
Mo8 Mo+5 0.26294 0.01659 0.17721 1 0.0
O44 O-2 0.3187 0.8023 0.4438 1 0.0
O1 O-2 0.827 0.5398 0.0083 1 0.0
O19 O-2 0.9353 0.9593 0.2316 1 0.0
O39 O-2 0.9639 0.4164 0.3489 1 0.0
O47 O-2 0.2414 0.0638 0.394 1 0.0
Mo11 Mo+5 0.8937 0.53705 0.31847 1 0.0
O17 O-2 0.5102 0.8 0.2079 1 0.0
O36 O-2 0.98 0.1804 0.302 1 0.0
O10 O-2 0.8288 0.2599 0.0715 1 0.0
O22 O-2 0.1667 0.1428 0.1704 1 0.0
O31 O-2 0.2807 0.8389 0.3309 1 0.0
O5 O-2 0.5767 0.8465 0.0761 1 0.0
O6 O-2 0.2167 0.9282 0.1004 1 0.0
O46 O-2 0.7032 0.97 0.4924 1 0.0
O29 O-2 0.9672 0.7036 0.2887 1 0.0
O14 O-2 0.5971 0.5861 0.1289 1 0.0
O49 O-2 0.7112 0.2592 0.4303 1 0.0
O28 O-2 0.2134 0.6074 0.284 1 0.0
O12 O-2 0.1678 0.4169 0.1115 1 0.0
Mo16 Mo+5 0.33485 0.93545 0.40651 1 0.0
O32 O-2 0.9198 0.9166 0.353 1 0.0
Mo12 Mo+5 0.30166 0.4897 0.30139 1 0.0
Mo14 Mo+5 0.30246 0.19852 0.34834 1 0.0
O42 O-2 0.9357 0.6472 0.4127 1 0.0
O43 O-2 0.6004 0.7231 0.4366 1 0.0
O48 O-2 0.0112 0.1674 0.4048 1 0.0
Mo9 Mo+5 0.87356 0.8045 0.25965 1 0.0
O13 O-2 0.9016 0.5002 0.1182 1 0.0
O41 O-2 0.3032 0.5798 0.3882 1 0.0
Mo13 Mo+5 0.92181 0.26769 0.37473 1 0.0
O18 O-2 0.1988 0.8774 0.2226 1 0.0
O20 O-2 0.8777 0.9979 0.12 1 0.0
Mo17 Mo+5 0.85024 0.62308 0.49301 1 0.0
Mo3 Mo+5 0.82686 0.61466 0.08764 1 0.0
O3 O-2 0.1392 0.6825 0.0562 1 0.0
Mo5 Mo+5 0.83658 0.34703 0.14951 1 0.0
Mo18 Mo+5 0.36221 0.67344 0.4646 1 0.0
O16 O-2 0.864 0.7201 0.1814 1 0.0
O51 O-2 0.9642 0.3692 0.4753 1 0.0
O23 O-2 0.9178 0.2437 0.1818 1 0.0
O34 O-2 0.6293 0.0434 0.2447 1 0.0
O4 O-2 0.8933 0.7789 0.0614 1 0.0
Mo15 Mo+5 0.93974 0.99169 0.43316 1 0.0
O30 O-2 0.6462 0.7741 0.3048 1 0.0
O27 O-2 0.5265 0.5154 0.2638 1 0.0
O33 O-2 0.5466 0.9857 0.3873 1 0.0
O7 O-2 0.8631 0.0432 0.0061 1 0.0
O35 O-2 0.2453 0.1144 0.277 1 0.0
O11 O-2 0.4742 0.3522 0.1001 1 0.0
Mo1 Mo+5 0.80686 0.88454 0.03122 1 0.0
O45 O-2 0.9988 0.8839 0.4691 1 0.0
Mo7 Mo+5 0.85801 0.07292 0.20168 1 0.0
